data_7004290
loop_
_publ_author_name
'Khanra, Sumit'
'Weyherm\"uller, Thomas'
'Chaudhuri, Phalguni'

_publ_section_title
;
 An oximate-based hexanuclear mixed-valence MnIII4MnII2 edge-sharing
 bitetrahedral core with an St = 5 spin ground state
;
_journal_issue 36
_journal_name_full 'Dalton Transactions'
_journal_page_first 4885
_journal_page_last 4892
_journal_paper_doi 10.1039/b805122d
_journal_year 2008
_chemical_formula_moiety '[C54 H60 Mn6 N18 O16]2+, 2 (Cl O4)-, 6 MeCN'
_chemical_formula_sum 'C66 H78 Cl2 Mn6 N24 O24'
_chemical_formula_weight 1992.06
_chemical_name_systematic
;
?
;
_space_group_IT_number 2
_symmetry_cell_setting triclinic
_symmetry_space_group_name_Hall '-P 1'
_symmetry_space_group_name_H-M 'P -1'
_atom_sites_solution_hydrogens geom
_atom_sites_solution_primary direct
_atom_sites_solution_secondary difmap
_audit_creation_method SHELXL-97
_cell_angle_alpha 101.75(1)
_cell_angle_beta 107.72(1)
_cell_angle_gamma 98.08(1)
_cell_formula_units_Z 1
_cell_length_a 10.9213(9)
_cell_length_b 13.5592(12)
_cell_length_c 15.444(2)
_cell_measurement_temperature 100(2)
_cell_volume 2081.9(4)
_computing_cell_refinement 'Nonius Collect Software'
_computing_data_collection 'Nonius Collect Software'
_computing_data_reduction 'Nonius Collect Software'
_computing_structure_refinement 'SHELXL-97 (Sheldrick, 1997)'
_computing_structure_solution 'SHELXS-97 (Sheldrick, 1990)'
_diffrn_ambient_temperature 100(2)
_diffrn_measured_fraction_theta_full 0.994
_diffrn_measured_fraction_theta_max 0.994
_diffrn_measurement_device_type 'Bruker-Nonius KappaCCD'
_diffrn_measurement_method '391 images at 2.0 deg. in \w, 620 sec./frame'
_diffrn_radiation_monochromator graphite
_diffrn_radiation_source 'rotating anode, 50 kV, 80 mA'
_diffrn_radiation_type MoK\a
_diffrn_radiation_wavelength 0.71073
_diffrn_reflns_av_R_equivalents 0.0857
_diffrn_reflns_av_sigmaI/netI 0.1239
_diffrn_reflns_limit_h_max 14
_diffrn_reflns_limit_h_min -14
_diffrn_reflns_limit_k_max 17
_diffrn_reflns_limit_k_min -17
_diffrn_reflns_limit_l_max 20
_diffrn_reflns_limit_l_min -20
_diffrn_reflns_number 23688
_diffrn_reflns_theta_full 27.50
_diffrn_reflns_theta_max 27.50
_diffrn_reflns_theta_min 3.43
_exptl_absorpt_coefficient_mu 1.034
_exptl_absorpt_correction_type none
_exptl_crystal_colour 'dark brown'
_exptl_crystal_density_diffrn 1.589
_exptl_crystal_density_method 'not measured'
_exptl_crystal_description 'transparent block'
_exptl_crystal_F_000 1018
_exptl_crystal_size_max 0.06
_exptl_crystal_size_mid 0.04
_exptl_crystal_size_min 0.04
_refine_diff_density_max 0.557
_refine_diff_density_min -0.533
_refine_diff_density_rms 0.111
_refine_ls_extinction_method none
_refine_ls_goodness_of_fit_ref 1.006
_refine_ls_hydrogen_treatment constr
_refine_ls_matrix_type full
_refine_ls_number_parameters 568
_refine_ls_number_reflns 9500
_refine_ls_number_restraints 3
_refine_ls_restrained_S_all 1.006
_refine_ls_R_factor_all 0.1177
_refine_ls_R_factor_gt 0.0541
_refine_ls_shift/su_max 0.001
_refine_ls_shift/su_mean 0.000
_refine_ls_structure_factor_coef Fsqd
_refine_ls_weighting_details 'calc w=1/[\s^2^(Fo^2^)+(0.0142P)^2^+3.4729P] where P=(Fo^2^+2Fc^2^)/3'
_refine_ls_weighting_scheme calc
_refine_ls_wR_factor_gt 0.0881
_refine_ls_wR_factor_ref 0.1091
_reflns_number_gt 5755
_reflns_number_total 9500
_reflns_threshold_expression >2sigma(I)
_cod_data_source_file b805122d.txt
_cod_data_source_block 1
_cod_depositor_comments
;
The following automatic conversions were performed:
'_symmetry_cell_setting' value 'Triclinic' changed to 'triclinic'
according to '/home/saulius/struct/CIF-dictionaries/cif_core.dic'
dictionary named 'cif_core.dic' version 2.4.1 from 2010-06-29.

Automatic conversion script
Id: cif_fix_enum 1527 2010-12-29 10:47:43Z saulius 
;
_cod_original_sg_symbol_H-M P-1
_cod_database_code 7004290

loop_
_symmetry_equiv_pos_as_xyz
'x, y, z'
'-x, -y, -z'

loop_
_atom_site_label
_atom_site_type_symbol
_atom_site_fract_x
_atom_site_fract_y
_atom_site_fract_z
_atom_site_U_iso_or_equiv
_atom_site_adp_type
_atom_site_occupancy
_atom_site_symmetry_multiplicity
_atom_site_calc_flag
_atom_site_refinement_flags
_atom_site_disorder_assembly
_atom_site_disorder_group
Mn1 Mn -0.50865(6) 0.66987(4) -0.33101(4) 0.01280(14) Uani 1 1 d . . .
Mn2 Mn -0.38620(6) 0.58765(4) -0.51302(4) 0.01214(14) Uani 1 1 d . . .
Mn3 Mn -0.30012(6) 0.53258(4) -0.31492(4) 0.01230(14) Uani 1 1 d . . .
O100 O -0.4590(2) 0.55943(19) -0.39707(17) 0.0125(6) Uani 1 1 d . . .
O110 O -0.2313(3) 0.5401(2) -0.41129(19) 0.0159(6) Uani 1 1 d D . .
H110 H -0.191(4) 0.496(3) -0.424(3) 0.019 Uiso 1 1 d D . .
O1 O -0.6236(3) 0.8170(2) -0.4658(2) 0.0254(7) Uani 1 1 d D . .
H1 H -0.601(4) 0.769(3) -0.494(3) 0.033 Uiso 1 1 d D . .
N2 N -0.6052(3) 0.7970(2) -0.3797(2) 0.0183(8) Uani 1 1 d . . .
C3 C -0.6287(4) 0.8658(3) -0.3200(3) 0.0207(9) Uani 1 1 d . . .
C4 C -0.5971(4) 0.8481(3) -0.2251(3) 0.0193(9) Uani 1 1 d . . .
C5 C -0.6287(4) 0.9044(3) -0.1529(3) 0.0219(10) Uani 1 1 d . . .
H5 H -0.6744 0.9581 -0.1624 0.026 Uiso 1 1 calc R . .
C6 C -0.5931(4) 0.8815(3) -0.0664(3) 0.0240(10) Uani 1 1 d . . .
H6 H -0.6146 0.9197 -0.0163 0.029 Uiso 1 1 calc R . .
C7 C -0.5265(4) 0.8033(3) -0.0527(3) 0.0199(9) Uani 1 1 d . . .
H7 H -0.5002 0.7878 0.0066 0.024 Uiso 1 1 calc R . .
C8 C -0.4989(4) 0.7479(3) -0.1284(3) 0.0154(8) Uani 1 1 d . . .
C9 C -0.4341(4) 0.6588(3) -0.1251(3) 0.0148(8) Uani 1 1 d . . .
N10 N -0.4155(3) 0.6217(2) -0.2021(2) 0.0153(7) Uani 1 1 d . . .
O11 O -0.3639(3) 0.53615(19) -0.21127(18) 0.0149(6) Uani 1 1 d . . .
N12 N -0.5337(3) 0.7708(2) -0.2127(2) 0.0160(7) Uani 1 1 d . . .
C13 C -0.6782(5) 0.9583(3) -0.3412(3) 0.0354(12) Uani 1 1 d . . .
H13A H -0.6094 1.0054 -0.3505 0.053 Uiso 1 1 calc R . .
H13B H -0.7017 0.9936 -0.2885 0.053 Uiso 1 1 calc R . .
H13C H -0.7561 0.9367 -0.3986 0.053 Uiso 1 1 calc R . .
C14 C -0.4020(4) 0.6167(3) -0.0402(3) 0.0221(10) Uani 1 1 d . . .
H14A H -0.4837 0.5890 -0.0311 0.033 Uiso 1 1 calc R . .
H14B H -0.3468 0.6720 0.0155 0.033 Uiso 1 1 calc R . .
H14C H -0.3545 0.5615 -0.0495 0.033 Uiso 1 1 calc R . .
O21 O -0.3281(2) 0.40890(19) -0.65879(19) 0.0163(6) Uani 1 1 d . . .
N22 N -0.3048(3) 0.5136(2) -0.6256(2) 0.0144(7) Uani 1 1 d . . .
C23 C -0.2319(4) 0.5673(3) -0.6584(3) 0.0154(8) Uani 1 1 d . . .
C24 C -0.2005(4) 0.6797(3) -0.6152(3) 0.0152(8) Uani 1 1 d . . .
C25 C -0.1302(4) 0.7519(3) -0.6452(3) 0.0208(9) Uani 1 1 d . . .
H25 H -0.0992 0.7307 -0.6957 0.025 Uiso 1 1 calc R . .
C26 C -0.1071(4) 0.8549(3) -0.5995(3) 0.0228(10) Uani 1 1 d . . .
H26 H -0.0608 0.9057 -0.6191 0.027 Uiso 1 1 calc R . .
C27 C -0.1512(4) 0.8843(3) -0.5250(3) 0.0216(9) Uani 1 1 d . . .
H27 H -0.1348 0.9550 -0.4926 0.026 Uiso 1 1 calc R . .
C28 C -0.2201(4) 0.8083(3) -0.4985(3) 0.0165(9) Uani 1 1 d . . .
C29 C -0.2659(4) 0.8320(3) -0.4173(3) 0.0163(9) Uani 1 1 d . . .
N30 N -0.3188(3) 0.7506(2) -0.3995(2) 0.0140(7) Uani 1 1 d . . .
O31 O -0.3534(2) 0.76801(19) -0.31917(18) 0.0144(6) Uani 1 1 d . . .
N32 N -0.2450(3) 0.7083(2) -0.5441(2) 0.0148(7) Uani 1 1 d . . .
C33 C -0.1820(5) 0.5228(3) -0.7339(3) 0.0291(11) Uani 1 1 d . . .
H33A H -0.0859 0.5336 -0.7080 0.044 Uiso 1 1 calc R . .
H33B H -0.2064 0.5569 -0.7849 0.044 Uiso 1 1 calc R . .
H33C H -0.2208 0.4487 -0.7585 0.044 Uiso 1 1 calc R . .
C34 C -0.2500(5) 0.9393(3) -0.3625(3) 0.0375(13) Uani 1 1 d . . .
H34A H -0.2689 0.9836 -0.4056 0.056 Uiso 1 1 calc R . .
H34B H -0.1594 0.9646 -0.3183 0.056 Uiso 1 1 calc R . .
H34C H -0.3112 0.9407 -0.3274 0.056 Uiso 1 1 calc R . .
O41 O -0.1236(3) 0.7780(2) -0.1981(2) 0.0238(7) Uani 1 1 d D . .
H41 H -0.193(3) 0.782(3) -0.236(3) 0.031 Uiso 1 1 d D . .
N42 N -0.1327(3) 0.6730(2) -0.2083(2) 0.0173(7) Uani 1 1 d . . .
C43 C -0.0323(4) 0.6521(3) -0.1512(3) 0.0172(9) Uani 1 1 d . . .
C44 C -0.0424(4) 0.5407(3) -0.1583(3) 0.0156(8) Uani 1 1 d . . .
C45 C 0.0479(4) 0.5037(3) -0.0943(3) 0.0179(9) Uani 1 1 d . . .
H45 H 0.1209 0.5497 -0.0449 0.021 Uiso 1 1 calc R . .
C46 C 0.0282(4) 0.3978(3) -0.1047(3) 0.0207(9) Uani 1 1 d . . .
H46 H 0.0885 0.3704 -0.0624 0.025 Uiso 1 1 calc R . .
C47 C -0.0790(4) 0.3328(3) -0.1764(3) 0.0184(9) Uani 1 1 d . . .
H47 H -0.0935 0.2603 -0.1836 0.022 Uiso 1 1 calc R . .
C48 C -0.1659(4) 0.3738(3) -0.2383(3) 0.0163(9) Uani 1 1 d . . .
C49 C -0.2856(4) 0.3108(3) -0.3156(3) 0.0171(9) Uani 1 1 d . . .
N50 N -0.3576(3) 0.3654(2) -0.3602(2) 0.0133(7) Uani 1 1 d . . .
O51 O -0.4665(3) 0.3164(2) -0.43628(19) 0.0183(6) Uani 1 1 d . . .
N52 N -0.1452(3) 0.4765(2) -0.2287(2) 0.0147(7) Uani 1 1 d . . .
C53 C 0.0819(4) 0.7328(3) -0.0814(3) 0.0298(11) Uani 1 1 d . . .
H53A H 0.1603 0.7034 -0.0662 0.045 Uiso 1 1 calc R . .
H53B H 0.0621 0.7573 -0.0240 0.045 Uiso 1 1 calc R . .
H53C H 0.0982 0.7908 -0.1083 0.045 Uiso 1 1 calc R . .
C54 C -0.3144(5) 0.1963(3) -0.3346(3) 0.0264(10) Uani 1 1 d . . .
H54A H -0.3054 0.1770 -0.2755 0.040 Uiso 1 1 calc R . .
H54B H -0.2523 0.1687 -0.3620 0.040 Uiso 1 1 calc R . .
H54C H -0.4045 0.1677 -0.3787 0.040 Uiso 1 1 calc R . .
Cl60 Cl 0.13136(11) 0.11502(8) -0.14490(8) 0.0272(3) Uani 1 1 d . . .
O61 O 0.2510(3) 0.1516(3) -0.1601(2) 0.0468(9) Uani 1 1 d . . .
O62 O 0.1275(4) 0.1774(3) -0.0586(2) 0.0434(9) Uani 1 1 d . . .
O63 O 0.1245(4) 0.0098(3) -0.1403(3) 0.0475(10) Uani 1 1 d . . .
O64 O 0.0204(3) 0.1198(3) -0.2220(2) 0.0373(8) Uani 1 1 d . . .
N70 N 0.3304(4) 0.6487(3) 0.0705(3) 0.0365(10) Uani 1 1 d . . .
C71 C 0.4192(4) 0.6748(3) 0.1369(3) 0.0241(10) Uani 1 1 d . . .
C72 C 0.5353(5) 0.7060(5) 0.2204(4) 0.0503(16) Uani 1 1 d . . .
H72A H 0.5408 0.6507 0.2527 0.075 Uiso 1 1 calc R . .
H72B H 0.5302 0.7687 0.2625 0.075 Uiso 1 1 calc R . .
H72C H 0.6137 0.7196 0.2027 0.075 Uiso 1 1 calc R . .
N80 N 0.3648(5) -0.0694(4) 0.1646(3) 0.0453(12) Uani 1 1 d . . .
C81 C 0.2792(5) -0.0357(4) 0.1302(3) 0.0313(11) Uani 1 1 d . . .
C82 C 0.1706(5) 0.0081(4) 0.0844(4) 0.0465(14) Uani 1 1 d . . .
H82A H 0.1056 0.0045 0.1162 0.070 Uiso 1 1 calc R . .
H82B H 0.1290 -0.0311 0.0183 0.070 Uiso 1 1 calc R . .
H82C H 0.2040 0.0802 0.0878 0.070 Uiso 1 1 calc R . .
N90 N 0.0916(4) 0.6156(4) 0.4710(3) 0.0469(12) Uani 1 1 d . . .
C91 C 0.0759(4) 0.6525(4) 0.5389(4) 0.0326(11) Uani 1 1 d . . .
C92 C 0.0556(4) 0.6987(4) 0.6266(3) 0.0346(12) Uani 1 1 d . . .
H92A H 0.0530 0.7714 0.6307 0.052 Uiso 1 1 calc R . .
H92B H 0.1281 0.6938 0.6804 0.052 Uiso 1 1 calc R . .
H92C H -0.0279 0.6618 0.6272 0.052 Uiso 1 1 calc R . .

loop_
_atom_site_aniso_label
_atom_site_aniso_U_11
_atom_site_aniso_U_22
_atom_site_aniso_U_33
_atom_site_aniso_U_23
_atom_site_aniso_U_13
_atom_site_aniso_U_12
Mn1 0.0148(3) 0.0123(3) 0.0128(3) 0.0018(2) 0.0069(3) 0.0050(2)
Mn2 0.0132(3) 0.0124(3) 0.0122(3) 0.0033(3) 0.0059(3) 0.0035(2)
Mn3 0.0132(3) 0.0131(3) 0.0123(3) 0.0031(3) 0.0060(3) 0.0049(2)
O100 0.0120(14) 0.0138(14) 0.0112(14) 0.0002(11) 0.0047(11) 0.0042(11)
O110 0.0186(15) 0.0177(16) 0.0175(15) 0.0071(12) 0.0105(13) 0.0093(12)
O1 0.0385(19) 0.0249(18) 0.0142(16) 0.0055(14) 0.0071(14) 0.0153(15)
N2 0.0190(18) 0.0176(19) 0.0174(19) 0.0046(15) 0.0040(15) 0.0064(15)
C3 0.023(2) 0.018(2) 0.022(2) 0.0038(19) 0.0070(19) 0.0134(19)
C4 0.017(2) 0.014(2) 0.025(2) 0.0008(18) 0.0068(19) 0.0029(17)
C5 0.020(2) 0.017(2) 0.029(3) 0.0005(19) 0.012(2) 0.0066(18)
C6 0.028(2) 0.021(2) 0.027(3) -0.001(2) 0.020(2) 0.0033(19)
C7 0.024(2) 0.019(2) 0.018(2) 0.0033(18) 0.0104(19) 0.0054(19)
C8 0.017(2) 0.013(2) 0.016(2) 0.0014(17) 0.0083(18) 0.0023(17)
C9 0.015(2) 0.019(2) 0.011(2) 0.0022(17) 0.0074(17) 0.0020(17)
N10 0.0156(17) 0.0156(18) 0.0175(19) 0.0057(15) 0.0081(15) 0.0047(14)
O11 0.0201(15) 0.0139(14) 0.0171(15) 0.0067(12) 0.0111(12) 0.0093(12)
N12 0.0171(18) 0.0142(17) 0.0159(19) 0.0008(14) 0.0066(15) 0.0029(14)
C13 0.050(3) 0.032(3) 0.030(3) 0.009(2) 0.013(2) 0.027(3)
C14 0.031(3) 0.024(2) 0.015(2) 0.0063(19) 0.011(2) 0.009(2)
O21 0.0148(14) 0.0114(14) 0.0222(16) 0.0006(12) 0.0080(12) 0.0035(11)
N22 0.0125(17) 0.0152(18) 0.0138(18) 0.0013(14) 0.0039(14) 0.0033(14)
C23 0.015(2) 0.019(2) 0.013(2) 0.0037(17) 0.0062(17) 0.0039(17)
C24 0.015(2) 0.020(2) 0.011(2) 0.0053(17) 0.0043(17) 0.0025(17)
C25 0.019(2) 0.027(2) 0.017(2) 0.0060(19) 0.0088(19) 0.0024(19)
C26 0.024(2) 0.020(2) 0.024(2) 0.011(2) 0.006(2) -0.0021(19)
C27 0.022(2) 0.018(2) 0.023(2) 0.0059(19) 0.009(2) -0.0013(18)
C28 0.014(2) 0.017(2) 0.017(2) 0.0049(18) 0.0027(18) 0.0025(17)
C29 0.021(2) 0.011(2) 0.016(2) 0.0035(17) 0.0061(18) 0.0018(17)
N30 0.0141(17) 0.0172(18) 0.0120(17) 0.0045(14) 0.0054(14) 0.0044(14)
O31 0.0171(14) 0.0151(14) 0.0111(14) 0.0021(11) 0.0059(12) 0.0029(12)
N32 0.0156(17) 0.0139(17) 0.0159(18) 0.0056(14) 0.0057(15) 0.0036(14)
C33 0.039(3) 0.028(3) 0.028(3) 0.005(2) 0.024(2) 0.005(2)
C34 0.068(4) 0.018(2) 0.036(3) 0.004(2) 0.036(3) 0.003(2)
O41 0.0239(17) 0.0166(16) 0.0239(18) 0.0041(13) -0.0005(14) 0.0039(13)
N42 0.0206(19) 0.0150(18) 0.0168(19) 0.0034(15) 0.0077(15) 0.0039(15)
C43 0.012(2) 0.024(2) 0.011(2) 0.0003(18) 0.0017(17) 0.0004(17)
C44 0.015(2) 0.018(2) 0.016(2) 0.0027(17) 0.0085(18) 0.0048(17)
C45 0.015(2) 0.030(2) 0.011(2) 0.0052(18) 0.0066(17) 0.0071(18)
C46 0.022(2) 0.032(3) 0.015(2) 0.010(2) 0.0098(19) 0.015(2)
C47 0.025(2) 0.015(2) 0.021(2) 0.0080(18) 0.0124(19) 0.0091(18)
C48 0.019(2) 0.017(2) 0.019(2) 0.0069(18) 0.0119(18) 0.0089(18)
C49 0.019(2) 0.017(2) 0.021(2) 0.0071(18) 0.0112(18) 0.0083(18)
N50 0.0152(17) 0.0142(17) 0.0119(17) 0.0034(14) 0.0064(14) 0.0042(14)
O51 0.0196(15) 0.0142(15) 0.0167(15) 0.0023(12) 0.0013(13) 0.0039(12)
N52 0.0122(17) 0.0199(19) 0.0135(18) 0.0039(15) 0.0059(14) 0.0063(14)
C53 0.026(3) 0.024(3) 0.030(3) 0.005(2) -0.001(2) 0.001(2)
C54 0.039(3) 0.018(2) 0.023(3) 0.0067(19) 0.008(2) 0.010(2)
Cl60 0.0301(6) 0.0289(6) 0.0320(6) 0.0129(5) 0.0191(5) 0.0105(5)
O61 0.034(2) 0.066(3) 0.040(2) 0.013(2) 0.0189(18) -0.0028(18)
O62 0.063(3) 0.041(2) 0.038(2) 0.0111(18) 0.032(2) 0.0162(19)
O63 0.067(3) 0.033(2) 0.066(3) 0.024(2) 0.041(2) 0.0290(19)
O64 0.0323(19) 0.043(2) 0.042(2) 0.0143(17) 0.0151(17) 0.0140(16)
N70 0.030(2) 0.042(3) 0.035(3) 0.018(2) 0.004(2) 0.006(2)
C71 0.024(2) 0.024(2) 0.028(3) 0.012(2) 0.010(2) 0.006(2)
C72 0.025(3) 0.089(5) 0.027(3) 0.022(3) 0.001(2) -0.010(3)
N80 0.054(3) 0.053(3) 0.039(3) 0.018(2) 0.026(2) 0.015(3)
C81 0.052(3) 0.023(3) 0.022(3) 0.002(2) 0.021(3) 0.003(2)
C82 0.065(4) 0.043(3) 0.044(3) 0.013(3) 0.030(3) 0.025(3)
N90 0.038(3) 0.057(3) 0.046(3) 0.006(2) 0.011(2) 0.028(2)
C91 0.020(2) 0.037(3) 0.037(3) 0.007(2) 0.004(2) 0.012(2)
C92 0.024(3) 0.041(3) 0.040(3) 0.010(3) 0.012(2) 0.009(2)

loop_
_atom_type_symbol
_atom_type_description
_atom_type_scat_dispersion_real
_atom_type_scat_dispersion_imag
_atom_type_scat_source
C C 0.0033 0.0016 'International Tables Vol C Tables 4.2.6.8 and 6.1.1.4'
H H 0.0000 0.0000 'International Tables Vol C Tables 4.2.6.8 and 6.1.1.4'
N N 0.0061 0.0033 'International Tables Vol C Tables 4.2.6.8 and 6.1.1.4'
O O 0.0106 0.0060 'International Tables Vol C Tables 4.2.6.8 and 6.1.1.4'
Cl Cl 0.1484 0.1585 'International Tables Vol C Tables 4.2.6.8 and 6.1.1.4'
Mn Mn 0.3368 0.7283 'International Tables Vol C Tables 4.2.6.8 and 6.1.1.4'

loop_
_geom_angle_atom_site_label_1
_geom_angle_atom_site_label_2
_geom_angle_atom_site_label_3
_geom_angle
_geom_angle_site_symmetry_1
_geom_angle_site_symmetry_3
_geom_angle_publ_flag
O100 Mn1 O21 94.83(11) . 2_464 ?
O100 Mn1 O31 92.78(11) . . ?
O21 Mn1 O31 171.52(11) 2_464 . ?
O100 Mn1 N12 158.26(11) . . ?
O21 Mn1 N12 83.54(12) 2_464 . ?
O31 Mn1 N12 90.77(12) . . ?
O100 Mn1 N10 86.93(11) . . ?
O21 Mn1 N10 88.63(11) 2_464 . ?
O31 Mn1 N10 95.53(11) . . ?
N12 Mn1 N10 71.38(12) . . ?
O100 Mn1 N2 131.10(12) . . ?
O21 Mn1 N2 91.80(11) 2_464 . ?
O31 Mn1 N2 80.35(11) . . ?
N12 Mn1 N2 70.63(12) . . ?
N10 Mn1 N2 141.70(12) . . ?
O100 Mn1 Mn3 35.90(8) . . ?
O21 Mn1 Mn3 109.79(8) 2_464 . ?
O31 Mn1 Mn3 78.62(7) . . ?
N12 Mn1 Mn3 124.76(9) . . ?
N10 Mn1 Mn3 56.33(8) . . ?
N2 Mn1 Mn3 153.89(9) . . ?
O110 Mn2 O100 71.73(9) . . ?
O110 Mn2 O51 157.07(10) . 2_464 ?
O100 Mn2 O51 94.62(9) . 2_464 ?
O110 Mn2 O100 106.74(10) . 2_464 ?
O100 Mn2 O100 84.30(10) . 2_464 ?
O51 Mn2 O100 89.58(9) 2_464 2_464 ?
O110 Mn2 N22 86.59(10) . . ?
O100 Mn2 N22 143.82(10) . . ?
O51 Mn2 N22 113.79(10) 2_464 . ?
O100 Mn2 N22 74.44(10) 2_464 . ?
O110 Mn2 N32 95.93(11) . . ?
O100 Mn2 N32 141.01(11) . . ?
O51 Mn2 N32 83.09(10) 2_464 . ?
O100 Mn2 N32 134.39(11) 2_464 . ?
N22 Mn2 N32 67.90(11) . . ?
O110 Mn2 N30 85.80(10) . . ?
O100 Mn2 N30 75.40(10) . . ?
O51 Mn2 N30 72.71(10) 2_464 . ?
O100 Mn2 N30 151.55(10) 2_464 . ?
N22 Mn2 N30 132.82(11) . . ?
N32 Mn2 N30 66.73(11) . . ?
O110 Mn2 Mn3 34.95(7) . . ?
O100 Mn2 Mn3 37.01(6) . . ?
O51 Mn2 Mn3 127.79(7) 2_464 . ?
O100 Mn2 Mn3 99.91(6) 2_464 . ?
N22 Mn2 Mn3 118.25(8) . . ?
N32 Mn2 Mn3 119.97(8) . . ?
N30 Mn2 Mn3 75.57(7) . . ?
O110 Mn3 O11 175.47(12) . . ?
O110 Mn3 O100 86.09(11) . . ?
O11 Mn3 O100 94.40(10) . . ?
O110 Mn3 N52 97.51(11) . . ?
O11 Mn3 N52 82.75(11) . . ?
O100 Mn3 N52 169.96(12) . . ?
O110 Mn3 N50 92.97(12) . . ?
O11 Mn3 N50 91.44(11) . . ?
O100 Mn3 N50 97.01(11) . . ?
N52 Mn3 N50 73.51(12) . . ?
O110 Mn3 N42 91.52(12) . . ?
O11 Mn3 N42 84.31(11) . . ?
O100 Mn3 N42 119.36(11) . . ?
N52 Mn3 N42 70.07(12) . . ?
N50 Mn3 N42 143.57(11) . . ?
O110 Mn3 Mn1 107.12(8) . . ?
O11 Mn3 Mn1 71.29(7) . . ?
O100 Mn3 Mn1 34.47(7) . . ?
N52 Mn3 Mn1 149.47(9) . . ?
N50 Mn3 Mn1 121.68(8) . . ?
N42 Mn3 Mn1 91.14(8) . . ?
O110 Mn3 Mn2 42.31(8) . . ?
O11 Mn3 Mn2 137.53(8) . . ?
O100 Mn3 Mn2 44.07(7) . . ?
N52 Mn3 Mn2 139.71(8) . . ?
N50 Mn3 Mn2 100.73(8) . . ?
N42 Mn3 Mn2 106.71(8) . . ?
Mn1 Mn3 Mn2 67.69(2) . . ?
Mn1 O100 Mn3 109.63(13) . . ?
Mn1 O100 Mn2 116.78(12) . . ?
Mn3 O100 Mn2 98.92(10) . . ?
Mn1 O100 Mn2 119.96(12) . 2_464 ?
Mn3 O100 Mn2 113.41(11) . 2_464 ?
Mn2 O100 Mn2 95.70(10) . 2_464 ?
Mn3 O110 Mn2 102.74(11) . . ?
C3 N2 O1 114.5(3) . . ?
C3 N2 Mn1 119.5(3) . . ?
O1 N2 Mn1 125.2(2) . . ?
N2 C3 C4 113.9(3) . . ?
N2 C3 C13 124.2(4) . . ?
C4 C3 C13 121.9(4) . . ?
N12 C4 C5 120.9(4) . . ?
N12 C4 C3 114.9(3) . . ?
C5 C4 C3 124.2(4) . . ?
C4 C5 C6 119.2(4) . . ?
C7 C6 C5 120.2(4) . . ?
C6 C7 C8 118.2(4) . . ?
N12 C8 C7 121.3(3) . . ?
N12 C8 C9 114.8(3) . . ?
C7 C8 C9 123.9(4) . . ?
N10 C9 C8 112.9(3) . . ?
N10 C9 C14 125.6(3) . . ?
C8 C9 C14 121.5(3) . . ?
C9 N10 O11 119.4(3) . . ?
C9 N10 Mn1 120.7(3) . . ?
O11 N10 Mn1 118.2(2) . . ?
N10 O11 Mn3 105.89(19) . . ?
C4 N12 C8 120.2(3) . . ?
C4 N12 Mn1 120.5(3) . . ?
C8 N12 Mn1 118.9(2) . . ?
N22 O21 Mn1 117.9(2) . 2_464 ?
C23 N22 O21 116.3(3) . . ?
C23 N22 Mn2 122.5(3) . . ?
O21 N22 Mn2 121.2(2) . . ?
N22 C23 C24 114.5(3) . . ?
N22 C23 C33 124.2(4) . . ?
C24 C23 C33 121.4(3) . . ?
N32 C24 C25 121.7(4) . . ?
N32 C24 C23 114.9(3) . . ?
C25 C24 C23 123.4(4) . . ?
C26 C25 C24 118.1(4) . . ?
C25 C26 C27 120.1(4) . . ?
C26 C27 C28 118.7(4) . . ?
N32 C28 C27 121.3(4) . . ?
N32 C28 C29 116.2(3) . . ?
C27 C28 C29 122.5(4) . . ?
N30 C29 C28 113.2(3) . . ?
N30 C29 C34 124.5(4) . . ?
C28 C29 C34 122.3(3) . . ?
C29 N30 O31 115.6(3) . . ?
C29 N30 Mn2 120.7(3) . . ?
O31 N30 Mn2 122.8(2) . . ?
N30 O31 Mn1 113.0(2) . . ?
C24 N32 C28 120.0(3) . . ?
C24 N32 Mn2 119.5(3) . . ?
C28 N32 Mn2 120.0(3) . . ?
C43 N42 O41 112.9(3) . . ?
C43 N42 Mn3 117.6(3) . . ?
O41 N42 Mn3 129.4(2) . . ?
N42 C43 C44 113.8(4) . . ?
N42 C43 C53 123.4(4) . . ?
C44 C43 C53 122.7(3) . . ?
N52 C44 C45 121.4(4) . . ?
N52 C44 C43 116.3(3) . . ?
C45 C44 C43 122.2(4) . . ?
C46 C45 C44 118.3(4) . . ?
C47 C46 C45 119.8(4) . . ?
C46 C47 C48 119.6(4) . . ?
N52 C48 C47 120.4(4) . . ?
N52 C48 C49 116.0(3) . . ?
C47 C48 C49 123.6(3) . . ?
N50 C49 C48 113.3(3) . . ?
N50 C49 C54 126.5(4) . . ?
C48 C49 C54 120.1(3) . . ?
C49 N50 O51 119.1(3) . . ?
C49 N50 Mn3 119.8(3) . . ?
O51 N50 Mn3 121.1(2) . . ?
N50 O51 Mn2 116.70(19) . 2_464 ?
C44 N52 C48 120.6(3) . . ?
C44 N52 Mn3 121.7(2) . . ?
C48 N52 Mn3 116.8(3) . . ?
O61 Cl60 O63 108.8(2) . . ?
O61 Cl60 O64 109.5(2) . . ?
O63 Cl60 O64 109.1(2) . . ?
O61 Cl60 O62 110.6(2) . . ?
O63 Cl60 O62 109.8(2) . . ?
O64 Cl60 O62 109.0(2) . . ?
N70 C71 C72 178.0(5) . . ?
N80 C81 C82 178.7(5) . . ?
N90 C91 C92 179.3(5) . . ?

loop_
_geom_bond_atom_site_label_1
_geom_bond_atom_site_label_2
_geom_bond_distance
_geom_bond_site_symmetry_2
_geom_bond_publ_flag
Mn1 O100 1.876(2) . ?
Mn1 O21 1.889(3) 2_464 ?
Mn1 O31 1.938(3) . ?
Mn1 N12 2.163(3) . ?
Mn1 N10 2.215(3) . ?
Mn1 N2 2.281(3) . ?
Mn1 Mn3 3.1224(8) . ?
Mn2 O110 2.202(3) . ?
Mn2 O100 2.246(3) . ?
Mn2 O51 2.265(2) 2_464 ?
Mn2 O100 2.293(3) 2_464 ?
Mn2 N22 2.303(3) . ?
Mn2 N32 2.312(3) . ?
Mn2 N30 2.383(3) . ?
Mn2 Mn3 3.1903(9) . ?
Mn3 O110 1.874(3) . ?
Mn3 O11 1.925(3) . ?
Mn3 O100 1.944(2) . ?
Mn3 N52 2.149(3) . ?
Mn3 N50 2.170(3) . ?
Mn3 N42 2.365(3) . ?
O100 Mn2 2.293(3) 2_464 ?
O1 N2 1.372(4) . ?
N2 C3 1.284(5) . ?
C3 C4 1.477(6) . ?
C3 C13 1.491(5) . ?
C4 N12 1.348(5) . ?
C4 C5 1.382(5) . ?
C5 C6 1.385(6) . ?
C6 C7 1.383(5) . ?
C7 C8 1.393(5) . ?
C8 N12 1.354(5) . ?
C8 C9 1.486(5) . ?
C9 N10 1.282(5) . ?
C9 C14 1.500(5) . ?
N10 O11 1.359(4) . ?
O21 N22 1.366(4) . ?
O21 Mn1 1.889(3) 2_464 ?
N22 C23 1.286(5) . ?
C23 C24 1.478(5) . ?
C23 C33 1.488(5) . ?
C24 N32 1.339(5) . ?
C24 C25 1.399(5) . ?
C25 C26 1.379(6) . ?
C26 C27 1.386(6) . ?
C27 C28 1.392(5) . ?
C28 N32 1.342(5) . ?
C28 C29 1.481(5) . ?
C29 N30 1.291(5) . ?
C29 C34 1.484(6) . ?
N30 O31 1.389(4) . ?
O41 N42 1.386(4) . ?
N42 C43 1.288(5) . ?
C43 C44 1.478(5) . ?
C43 C53 1.494(6) . ?
C44 N52 1.341(5) . ?
C44 C45 1.396(5) . ?
C45 C46 1.390(6) . ?
C46 C47 1.378(6) . ?
C47 C48 1.392(5) . ?
C48 N52 1.348(5) . ?
C48 C49 1.478(6) . ?
C49 N50 1.297(5) . ?
C49 C54 1.489(5) . ?
N50 O51 1.358(4) . ?
O51 Mn2 2.265(2) 2_464 ?
Cl60 O61 1.435(3) . ?
Cl60 O63 1.436(3) . ?
Cl60 O64 1.437(3) . ?
Cl60 O62 1.441(3) . ?
N70 C71 1.126(5) . ?
C71 C72 1.442(6) . ?
N80 C81 1.133(6) . ?
C81 C82 1.455(7) . ?
N90 C91 1.141(6) . ?
C91 C92 1.467(7) . ?
